data_4072789
loop_
_publ_author_name
'Paneque, Margarita'
'Posadas, Cristina M.'
'Poveda, Manuel L.'
'Rend\'on, Nuria'
'Santos, Laura L.'
'\'Alvarez, Eleuterio'
'Salazar, Ver\'onica'
'Mereiter, Kurt'
'O\~nate, Enrique'

_publ_section_title
;
 Metallacycloheptatrienes of Iridium(III):&#x00A0; Synthesis and
 Reactivity
;
_journal_issue 14
_journal_name_full Organometallics
_journal_page_first 3403
_journal_paper_doi 10.1021/om061036o
_journal_volume 26
_journal_year 2007
_chemical_formula_moiety 'C33 H38 B Ir N6 O10, C H2 Cl2 '
_chemical_formula_sum 'C34 H40 B Cl2 Ir N6 O10'
_chemical_formula_weight 966.63
_chemical_name_common 'compound (12)'
_chemical_name_systematic
; 
 ? 
;
_space_group_IT_number 14
_symmetry_cell_setting monoclinic
_symmetry_space_group_name_Hall '-P 2yn'
_symmetry_space_group_name_H-M 'P 1 21/n 1'
_atom_sites_solution_hydrogens geom
_atom_sites_solution_primary direct
_atom_sites_solution_secondary difmap
_audit_creation_method SHELXL-97
_cell_angle_alpha 90.00
_cell_angle_beta 103.605(1)
_cell_angle_gamma 90.00
_cell_formula_units_Z 4
_cell_length_a 10.8289(7)
_cell_length_b 31.296(2)
_cell_length_c 11.2884(7)
_cell_measurement_reflns_used 6746
_cell_measurement_temperature 100.0(2)
_cell_measurement_theta_max 23
_cell_measurement_theta_min 2
_cell_volume 3718.3(4)
_computing_cell_refinement 'Bruker SMART'
_computing_data_collection 'Bruker SMART'
_computing_data_reduction 'Bruker SHELXTL'
_computing_molecular_graphics 'Bruker SHELXTL'
_computing_publication_material 'Bruker SHELXTL'
_computing_structure_refinement 'SHELXL-97 (Sheldrick, 1997)'
_computing_structure_solution 'SHELXS-97 (Sheldrick, 1990)'
_diffrn_ambient_temperature 100.0(2)
_diffrn_detector_type 'Bruker SMART APEX'
_diffrn_measured_fraction_theta_full 0.938
_diffrn_measured_fraction_theta_max 0.938
_diffrn_measurement_device_type
;
'three-circle diffractometer with CCD area detector'
;
_diffrn_measurement_method 'omega scans'
_diffrn_radiation_monochromator graphite
_diffrn_radiation_source 'normal-focus sealed tube'
_diffrn_radiation_type MoK\a
_diffrn_radiation_wavelength 0.71073
_diffrn_reflns_av_R_equivalents 0.0621
_diffrn_reflns_av_sigmaI/netI 0.0797
_diffrn_reflns_limit_h_max 14
_diffrn_reflns_limit_h_min -14
_diffrn_reflns_limit_k_max 41
_diffrn_reflns_limit_k_min -40
_diffrn_reflns_limit_l_max 15
_diffrn_reflns_limit_l_min -14
_diffrn_reflns_number 45100
_diffrn_reflns_theta_full 28.58
_diffrn_reflns_theta_max 28.58
_diffrn_reflns_theta_min 1.30
_diffrn_standards_decay_% 0
_exptl_absorpt_coefficient_mu 3.800
_exptl_absorpt_correction_T_max 0.86
_exptl_absorpt_correction_T_min 0.69
_exptl_absorpt_correction_type multi-scan
_exptl_absorpt_process_details
;
Absorption correction performed with SADABS program. This is based on the
method of Blessing: Blessing, R. H., Acta Crystallogr., Sect. A 1995, 51, 33.
;
_exptl_crystal_colour red
_exptl_crystal_density_diffrn 1.727
_exptl_crystal_density_method 'not measured'
_exptl_crystal_description 'irregular block'
_exptl_crystal_F_000 1928
_exptl_crystal_size_max 0.16
_exptl_crystal_size_mid 0.06
_exptl_crystal_size_min 0.04
_refine_diff_density_max 1.671
_refine_diff_density_min -1.836
_refine_diff_density_rms 0.142
_refine_ls_extinction_method none
_refine_ls_goodness_of_fit_ref 0.996
_refine_ls_hydrogen_treatment mixed
_refine_ls_matrix_type full
_refine_ls_number_parameters 500
_refine_ls_number_reflns 8912
_refine_ls_number_restraints 0
_refine_ls_restrained_S_all 0.996
_refine_ls_R_factor_all 0.0699
_refine_ls_R_factor_gt 0.0446
_refine_ls_shift/su_max 0.093
_refine_ls_shift/su_mean 0.001
_refine_ls_structure_factor_coef Fsqd
_refine_ls_weighting_details 'calc w=1/[\s^2^(Fo^2^)+(0.0381P)^2^+0.0000P] where P=(Fo^2^+2Fc^2^)/3'
_refine_ls_weighting_scheme calc
_refine_ls_wR_factor_gt 0.0905
_refine_ls_wR_factor_ref 0.0971
_reflns_number_gt 6555
_reflns_number_total 8912
_reflns_threshold_expression >2sigma(I)
_cod_data_source_file om061036o-file001.cif
_cod_data_source_block 12-mae82a1s
_cod_original_sg_symbol_H-M 'P 21/n'
_cod_database_code 4072789

loop_
_symmetry_equiv_pos_as_xyz
'x, y, z'
'-x+1/2, y+1/2, -z+1/2'
'-x, -y, -z'
'x-1/2, -y-1/2, z-1/2'

loop_
_atom_site_label
_atom_site_type_symbol
_atom_site_fract_x
_atom_site_fract_y
_atom_site_fract_z
_atom_site_U_iso_or_equiv
_atom_site_adp_type
_atom_site_occupancy
_atom_site_symmetry_multiplicity
_atom_site_calc_flag
_atom_site_refinement_flags
Ir Ir 0.88769(2) 0.127394(7) 0.71972(2) 0.01934(7) Uani 1 1 d .
Cl1 Cl 0.9724(2) 0.45071(8) 0.8132(2) 0.0736(7) Uani 1 1 d .
Cl2 Cl 0.88109(19) 0.37544(7) 0.6701(2) 0.0599(5) Uani 1 1 d .
O1 O 1.1248(4) 0.08956(15) 0.9491(4) 0.0372(12) Uani 1 1 d .
O2 O 1.2961(4) 0.08280(14) 0.7243(4) 0.0318(10) Uani 1 1 d .
O3 O 1.3395(5) 0.05174(16) 0.9066(4) 0.0479(13) Uani 1 1 d .
O4 O 1.0144(4) 0.23581(13) 0.6578(4) 0.0279(10) Uani 1 1 d .
O5 O 0.8030(4) 0.22935(13) 0.6069(4) 0.0348(11) Uani 1 1 d .
O6 O 1.1554(4) 0.18185(15) 0.4279(4) 0.0335(11) Uani 1 1 d .
O7 O 0.9748(5) 0.22026(14) 0.4017(4) 0.0388(12) Uani 1 1 d .
O8 O 0.9898(4) 0.12053(13) 0.2682(4) 0.0308(10) Uani 1 1 d .
O9 O 1.1555(4) 0.08435(15) 0.3826(4) 0.0365(11) Uani 1 1 d .
O10 O 1.0697(4) 0.10381(12) 0.7473(3) 0.0218(9) Uani 1 1 d .
N1 N 0.7670(4) 0.10105(16) 0.9237(4) 0.0236(11) Uani 1 1 d .
N2 N 0.8382(4) 0.08468(15) 0.8482(4) 0.0230(11) Uani 1 1 d .
N3 N 0.6490(4) 0.15537(16) 0.7804(4) 0.0230(11) Uani 1 1 d .
N4 N 0.7053(5) 0.14814(16) 0.6837(4) 0.0247(11) Uani 1 1 d .
N5 N 0.8453(4) 0.17702(16) 0.9368(4) 0.0225(11) Uani 1 1 d .
N6 N 0.9370(4) 0.17014(15) 0.8723(4) 0.0227(11) Uani 1 1 d .
C1 C 0.7382(6) 0.0696(2) 0.9929(5) 0.0317(15) Uani 1 1 d .
C2 C 0.6629(7) 0.0770(3) 1.0872(7) 0.052(2) Uani 1 1 d .
H2A H 0.7094 0.0966 1.1497 0.078 Uiso 1 1 calc R
H2B H 0.6499 0.0497 1.1252 0.078 Uiso 1 1 calc R
H2C H 0.5803 0.0894 1.0483 0.078 Uiso 1 1 calc R
C3 C 0.7920(6) 0.0320(2) 0.9643(6) 0.0364(16) Uani 1 1 d .
H3 H 0.7869 0.0045 0.9985 0.044 Uiso 1 1 calc R
C4 C 0.8554(6) 0.04309(19) 0.8743(5) 0.0261(14) Uani 1 1 d .
C5 C 0.9309(6) 0.0139(2) 0.8138(6) 0.0350(16) Uani 1 1 d .
H5A H 0.9664 0.0302 0.7555 0.052 Uiso 1 1 calc R
H5B H 0.8757 -0.0087 0.7708 0.052 Uiso 1 1 calc R
H5C H 1.0002 0.0012 0.8755 0.052 Uiso 1 1 calc R
C6 C 0.5272(6) 0.16748(19) 0.7358(6) 0.0284(14) Uani 1 1 d .
C7 C 0.4394(6) 0.1765(2) 0.8166(6) 0.0346(16) Uani 1 1 d .
H7A H 0.4504 0.1546 0.8804 0.052 Uiso 1 1 calc R
H7B H 0.3514 0.1760 0.7683 0.052 Uiso 1 1 calc R
H7C H 0.4587 0.2046 0.8543 0.052 Uiso 1 1 calc R
C8 C 0.5047(6) 0.1674(2) 0.6125(6) 0.0301(15) Uani 1 1 d .
H8 H 0.4265 0.1742 0.5574 0.036 Uiso 1 1 calc R
C9 C 0.6162(6) 0.15544(19) 0.5809(5) 0.0267(14) Uani 1 1 d .
C10 C 0.6395(6) 0.1538(2) 0.4572(5) 0.0342(16) Uani 1 1 d .
H10A H 0.7055 0.1746 0.4511 0.051 Uiso 1 1 calc R
H10B H 0.5609 0.1608 0.3970 0.051 Uiso 1 1 calc R
H10C H 0.6677 0.1251 0.4413 0.051 Uiso 1 1 calc R
C11 C 0.8868(6) 0.2070(2) 1.0227(5) 0.0263(14) Uani 1 1 d .
C12 C 0.8106(6) 0.2208(2) 1.1109(6) 0.0356(16) Uani 1 1 d .
H12A H 0.7258 0.2297 1.0659 0.053 Uiso 1 1 calc R
H12B H 0.8533 0.2447 1.1598 0.053 Uiso 1 1 calc R
H12C H 0.8027 0.1968 1.1646 0.053 Uiso 1 1 calc R
C13 C 1.0065(6) 0.2200(2) 1.0153(5) 0.0281(14) Uani 1 1 d .
H13 H 1.0586 0.2410 1.0636 0.034 Uiso 1 1 calc R
C14 C 1.0348(6) 0.19550(19) 0.9214(5) 0.0240(13) Uani 1 1 d .
C15 C 1.1583(5) 0.1944(2) 0.8854(5) 0.0279(14) Uani 1 1 d .
H15A H 1.2183 0.1764 0.9427 0.042 Uiso 1 1 calc R
H15B H 1.1923 0.2234 0.8868 0.042 Uiso 1 1 calc R
H15C H 1.1456 0.1825 0.8030 0.042 Uiso 1 1 calc R
C17 C 1.1416(6) 0.0909(2) 0.8474(6) 0.0282(14) Uani 1 1 d .
C18 C 1.2719(6) 0.0727(2) 0.8306(6) 0.0307(15) Uani 1 1 d .
C19 C 1.4151(6) 0.0658(2) 0.7067(6) 0.0420(18) Uani 1 1 d .
H19A H 1.4862 0.0799 0.7629 0.063 Uiso 1 1 calc R
H19B H 1.4209 0.0710 0.6226 0.063 Uiso 1 1 calc R
H19C H 1.4188 0.0350 0.7228 0.063 Uiso 1 1 calc R
C20 C 0.9323(5) 0.16718(19) 0.6060(5) 0.0224(13) Uani 1 1 d .
C21 C 0.9053(6) 0.2142(2) 0.6207(5) 0.0276(14) Uani 1 1 d .
C22 C 0.9987(7) 0.2805(2) 0.6791(6) 0.0399(18) Uani 1 1 d .
H22A H 0.9499 0.2939 0.6041 0.060 Uiso 1 1 calc R
H22B H 1.0824 0.2941 0.7037 0.060 Uiso 1 1 calc R
H22C H 0.9532 0.2840 0.7439 0.060 Uiso 1 1 calc R
C23 C 0.9931(6) 0.15541(19) 0.5142(5) 0.0238(13) Uani 1 1 d .
C24 C 1.0380(6) 0.1897(2) 0.4426(5) 0.0286(14) Uani 1 1 d .
C25 C 1.1975(7) 0.2095(2) 0.3423(6) 0.0439(19) Uani 1 1 d .
H25A H 1.1378 0.2075 0.2624 0.066 Uiso 1 1 calc R
H25B H 1.2822 0.2006 0.3351 0.066 Uiso 1 1 calc R
H25C H 1.2009 0.2391 0.3714 0.066 Uiso 1 1 calc R
C26 C 0.9926(6) 0.11341(19) 0.4725(5) 0.0259(14) Uani 1 1 d .
C27 C 1.0598(6) 0.1043(2) 0.3718(5) 0.0281(14) Uani 1 1 d .
C28 C 1.0396(7) 0.1122(2) 0.1604(6) 0.0358(16) Uani 1 1 d .
H28A H 1.1247 0.1247 0.1723 0.054 Uiso 1 1 calc R
H28B H 0.9831 0.1252 0.0886 0.054 Uiso 1 1 calc R
H28C H 1.0442 0.0813 0.1481 0.054 Uiso 1 1 calc R
C29 C 0.9189(6) 0.0786(2) 0.5005(5) 0.0259(14) Uani 1 1 d .
C30 C 0.8429(6) 0.08398(19) 0.5889(5) 0.0230(13) Uani 1 1 d .
C31 C 0.7455(6) 0.0542(2) 0.5848(5) 0.0296(14) Uani 1 1 d .
H31 H 0.6871 0.0587 0.6345 0.035 Uiso 1 1 calc R
C32 C 0.7317(6) 0.0186(2) 0.5113(6) 0.0357(16) Uani 1 1 d .
H32 H 0.6652 -0.0012 0.5118 0.043 Uiso 1 1 calc R
C33 C 0.8154(7) 0.0113(2) 0.4354(6) 0.0374(17) Uani 1 1 d .
H33 H 0.8104 -0.0142 0.3892 0.045 Uiso 1 1 calc R
C34 C 0.9034(6) 0.0414(2) 0.4292(5) 0.0304(15) Uani 1 1 d .
H34 H 0.9568 0.0371 0.3744 0.036 Uiso 1 1 calc R
C35 C 0.8520(7) 0.4301(2) 0.6973(7) 0.056(2) Uani 1 1 d .
H35A H 0.8469 0.4467 0.6217 0.068 Uiso 1 1 calc R
H35B H 0.7696 0.4328 0.7203 0.068 Uiso 1 1 calc R
B B 0.7261(7) 0.1482(2) 0.9116(7) 0.0270(16) Uani 1 1 d .
H01 H 0.670(5) 0.1569(19) 0.974(5) 0.032 Uiso 1 1 d .

loop_
_atom_site_aniso_label
_atom_site_aniso_U_11
_atom_site_aniso_U_22
_atom_site_aniso_U_33
_atom_site_aniso_U_23
_atom_site_aniso_U_13
_atom_site_aniso_U_12
Ir 0.02302(11) 0.02012(11) 0.01587(11) 0.00048(11) 0.00659(8) 0.00208(11)
Cl1 0.0670(15) 0.0744(17) 0.0787(17) -0.0235(13) 0.0157(13) -0.0124(13)
Cl2 0.0556(12) 0.0489(12) 0.0719(14) -0.0061(11) 0.0081(10) 0.0056(11)
O1 0.035(3) 0.058(3) 0.019(2) 0.002(2) 0.006(2) 0.014(2)
O2 0.032(3) 0.032(3) 0.035(3) 0.001(2) 0.016(2) 0.004(2)
O3 0.042(3) 0.054(3) 0.048(3) 0.017(3) 0.012(2) 0.017(3)
O4 0.033(2) 0.024(2) 0.029(2) -0.0047(19) 0.012(2) -0.0006(19)
O5 0.032(3) 0.021(2) 0.052(3) 0.003(2) 0.013(2) 0.004(2)
O6 0.036(3) 0.042(3) 0.026(2) 0.002(2) 0.015(2) -0.006(2)
O7 0.064(3) 0.030(3) 0.028(3) 0.005(2) 0.021(2) 0.009(2)
O8 0.042(3) 0.031(3) 0.021(2) 0.0009(19) 0.0112(19) 0.006(2)
O9 0.043(3) 0.038(3) 0.033(3) 0.002(2) 0.018(2) 0.009(2)
O10 0.024(2) 0.022(2) 0.019(2) 0.0002(17) 0.0051(17) 0.0035(17)
N1 0.027(3) 0.026(3) 0.019(3) 0.002(2) 0.008(2) -0.001(2)
N2 0.024(3) 0.026(3) 0.021(3) 0.002(2) 0.009(2) 0.001(2)
N3 0.025(3) 0.027(3) 0.018(3) -0.003(2) 0.006(2) 0.005(2)
N4 0.024(3) 0.029(3) 0.022(3) 0.000(2) 0.007(2) 0.001(2)
N5 0.023(3) 0.030(3) 0.016(3) 0.001(2) 0.010(2) 0.001(2)
N6 0.025(3) 0.024(3) 0.020(3) -0.002(2) 0.007(2) 0.003(2)
C1 0.033(4) 0.041(4) 0.022(3) 0.006(3) 0.010(3) -0.005(3)
C2 0.045(5) 0.071(6) 0.047(5) 0.023(4) 0.025(4) 0.006(4)
C3 0.039(4) 0.039(4) 0.029(4) 0.011(3) 0.004(3) -0.007(3)
C4 0.029(3) 0.025(3) 0.022(3) 0.004(3) 0.002(3) 0.002(3)
C5 0.041(4) 0.025(4) 0.039(4) 0.004(3) 0.008(3) 0.009(3)
C6 0.025(3) 0.023(3) 0.038(4) 0.000(3) 0.009(3) 0.000(3)
C7 0.030(4) 0.034(4) 0.043(4) -0.009(3) 0.013(3) 0.003(3)
C8 0.023(3) 0.030(4) 0.037(4) 0.007(3) 0.005(3) 0.001(3)
C9 0.032(3) 0.022(3) 0.024(3) 0.003(3) 0.002(3) 0.000(3)
C10 0.040(4) 0.037(4) 0.024(3) 0.005(3) 0.005(3) 0.004(3)
C11 0.032(3) 0.027(3) 0.021(3) -0.002(3) 0.009(3) 0.003(3)
C12 0.039(4) 0.043(4) 0.029(4) -0.010(3) 0.016(3) -0.001(3)
C13 0.032(3) 0.027(3) 0.024(3) -0.005(3) 0.004(3) 0.003(3)
C14 0.030(3) 0.022(3) 0.021(3) 0.000(2) 0.008(3) 0.002(3)
C15 0.023(3) 0.033(4) 0.029(3) -0.006(3) 0.007(3) 0.000(3)
C17 0.030(3) 0.027(4) 0.030(4) 0.002(3) 0.011(3) -0.001(3)
C18 0.028(3) 0.031(4) 0.033(4) -0.004(3) 0.007(3) 0.001(3)
C19 0.032(4) 0.041(4) 0.059(5) -0.009(4) 0.022(4) -0.001(3)
C20 0.022(3) 0.025(3) 0.020(3) -0.002(2) 0.004(2) -0.001(3)
C21 0.035(4) 0.028(4) 0.022(3) 0.000(3) 0.011(3) -0.003(3)
C22 0.050(4) 0.025(4) 0.053(5) -0.011(3) 0.028(4) -0.009(3)
C23 0.027(3) 0.024(3) 0.021(3) 0.002(3) 0.007(3) 0.005(3)
C24 0.043(4) 0.028(4) 0.016(3) -0.006(3) 0.010(3) -0.001(3)
C25 0.046(4) 0.062(5) 0.028(4) 0.000(3) 0.018(3) -0.023(4)
C26 0.035(3) 0.027(3) 0.015(3) 0.006(2) 0.005(3) 0.007(3)
C27 0.041(4) 0.025(3) 0.020(3) -0.003(3) 0.010(3) -0.001(3)
C28 0.053(4) 0.031(4) 0.028(4) 0.003(3) 0.020(3) 0.010(3)
C29 0.030(3) 0.027(3) 0.018(3) 0.003(3) 0.001(3) 0.005(3)
C30 0.029(3) 0.023(3) 0.017(3) 0.003(2) 0.006(2) 0.008(3)
C31 0.032(4) 0.030(4) 0.026(3) 0.002(3) 0.006(3) -0.001(3)
C32 0.038(4) 0.033(4) 0.034(4) -0.001(3) 0.005(3) -0.005(3)
C33 0.055(5) 0.024(4) 0.034(4) -0.008(3) 0.010(3) -0.004(3)
C34 0.040(4) 0.030(4) 0.024(3) -0.005(3) 0.013(3) 0.000(3)
C35 0.051(5) 0.046(5) 0.066(6) -0.007(4) 0.001(4) 0.005(4)
B 0.025(4) 0.029(4) 0.030(4) -0.003(3) 0.010(3) -0.002(3)

loop_
_atom_type_symbol
_atom_type_description
_atom_type_scat_dispersion_real
_atom_type_scat_dispersion_imag
_atom_type_scat_source
C C 0.0033 0.0016 'International Tables Vol C Tables 4.2.6.8 and 6.1.1.4'
H H 0.0000 0.0000 'International Tables Vol C Tables 4.2.6.8 and 6.1.1.4'
B B 0.0013 0.0007 'International Tables Vol C Tables 4.2.6.8 and 6.1.1.4'
N N 0.0061 0.0033 'International Tables Vol C Tables 4.2.6.8 and 6.1.1.4'
O O 0.0106 0.0060 'International Tables Vol C Tables 4.2.6.8 and 6.1.1.4'
Cl Cl 0.1484 0.1585 'International Tables Vol C Tables 4.2.6.8 and 6.1.1.4'
Ir Ir -1.4442 7.9887 'International Tables Vol C Tables 4.2.6.8 and 6.1.1.4'

loop_
_geom_angle_atom_site_label_1
_geom_angle_atom_site_label_2
_geom_angle_atom_site_label_3
_geom_angle
C20 Ir C30 90.1(2)
C20 Ir N4 92.5(2)
C30 Ir N4 90.8(2)
C20 Ir O10 87.2(2)
C30 Ir O10 85.7(2)
N4 Ir O10 176.47(17)
C20 Ir N2 178.6(2)
C30 Ir N2 91.2(2)
N4 Ir N2 87.03(19)
O10 Ir N2 93.28(16)
C20 Ir N6 94.5(2)
C30 Ir N6 175.2(2)
N4 Ir N6 90.46(18)
O10 Ir N6 93.07(16)
N2 Ir N6 84.25(18)
C18 O2 C19 114.1(5)
C21 O4 C22 114.5(5)
C24 O6 C25 115.4(5)
C27 O8 C28 114.5(5)
C17 O10 Ir 127.6(4)
C1 N1 N2 109.2(5)
C1 N1 B 131.0(5)
N2 N1 B 119.6(5)
C4 N2 N1 107.2(5)
C4 N2 Ir 135.7(4)
N1 N2 Ir 117.1(4)
C6 N3 N4 108.8(5)
C6 N3 B 131.5(5)
N4 N3 B 119.7(5)
C9 N4 N3 107.0(5)
C9 N4 Ir 134.1(4)
N3 N4 Ir 118.8(4)
C11 N5 N6 109.2(5)
C11 N5 B 131.3(5)
N6 N5 B 119.1(5)
C14 N6 N5 106.7(5)
C14 N6 Ir 136.6(4)
N5 N6 Ir 116.6(4)
N1 C1 C3 108.7(5)
N1 C1 C2 122.6(6)
C3 C1 C2 128.6(6)
C1 C2 H2A 109.5
C1 C2 H2B 109.5
H2A C2 H2B 109.5
C1 C2 H2C 109.5
H2A C2 H2C 109.5
H2B C2 H2C 109.5
C1 C3 C4 105.3(6)
C1 C3 H3 127.4
C4 C3 H3 127.4
N2 C4 C3 109.6(6)
N2 C4 C5 123.8(5)
C3 C4 C5 126.6(6)
C4 C5 H5A 109.5
C4 C5 H5B 109.5
H5A C5 H5B 109.5
C4 C5 H5C 109.5
H5A C5 H5C 109.5
H5B C5 H5C 109.5
N3 C6 C8 107.8(5)
N3 C6 C7 122.1(6)
C8 C6 C7 130.0(6)
C6 C7 H7A 109.5
C6 C7 H7B 109.5
H7A C7 H7B 109.5
C6 C7 H7C 109.5
H7A C7 H7C 109.5
H7B C7 H7C 109.5
C6 C8 C9 107.9(6)
C6 C8 H8 126.1
C9 C8 H8 126.1
N4 C9 C8 108.4(5)
N4 C9 C10 124.3(6)
C8 C9 C10 127.1(6)
C9 C10 H10A 109.5
C9 C10 H10B 109.5
H10A C10 H10B 109.5
C9 C10 H10C 109.5
H10A C10 H10C 109.5
H10B C10 H10C 109.5
N5 C11 C13 108.6(5)
N5 C11 C12 122.4(6)
C13 C11 C12 128.9(6)
C11 C12 H12A 109.5
C11 C12 H12B 109.5
H12A C12 H12B 109.5
C11 C12 H12C 109.5
H12A C12 H12C 109.5
H12B C12 H12C 109.5
C11 C13 C14 105.1(5)
C11 C13 H13 127.4
C14 C13 H13 127.4
N6 C14 C13 110.3(5)
N6 C14 C15 123.3(5)
C13 C14 C15 126.2(6)
C14 C15 H15A 109.5
C14 C15 H15B 109.5
H15A C15 H15B 109.5
C14 C15 H15C 109.5
H15A C15 H15C 109.5
H15B C15 H15C 109.5
O1 C17 O10 131.0(6)
O1 C17 C18 116.3(6)
O10 C17 C18 112.6(5)
O3 C18 O2 124.5(6)
O3 C18 C17 122.1(6)
O2 C18 C17 113.4(5)
O2 C19 H19A 109.5
O2 C19 H19B 109.5
H19A C19 H19B 109.5
O2 C19 H19C 109.5
H19A C19 H19C 109.5
H19B C19 H19C 109.5
C23 C20 C21 118.2(5)
C23 C20 Ir 123.9(4)
C21 C20 Ir 117.9(4)
O5 C21 O4 124.6(6)
O5 C21 C20 125.1(6)
O4 C21 C20 110.2(5)
O4 C22 H22A 109.5
O4 C22 H22B 109.5
H22A C22 H22B 109.5
O4 C22 H22C 109.5
H22A C22 H22C 109.5
H22B C22 H22C 109.5
C26 C23 C20 122.1(6)
C26 C23 C24 118.1(5)
C20 C23 C24 118.8(5)
O7 C24 O6 124.6(6)
O7 C24 C23 123.4(6)
O6 C24 C23 112.0(5)
O6 C25 H25A 109.5
O6 C25 H25B 109.5
H25A C25 H25B 109.5
O6 C25 H25C 109.5
H25A C25 H25C 109.5
H25B C25 H25C 109.5
C23 C26 C29 127.0(6)
C23 C26 C27 117.8(5)
C29 C26 C27 114.5(5)
O9 C27 O8 126.2(6)
O9 C27 C26 125.6(6)
O8 C27 C26 108.1(5)
O8 C28 H28A 109.5
O8 C28 H28B 109.5
H28A C28 H28B 109.5
O8 C28 H28C 109.5
H28A C28 H28C 109.5
H28B C28 H28C 109.5
C34 C29 C26 120.2(6)
C34 C29 C30 118.9(6)
C26 C29 C30 120.1(5)
C31 C30 C29 116.5(5)
C31 C30 Ir 122.1(4)
C29 C30 Ir 121.1(4)
C32 C31 C30 122.2(6)
C32 C31 H31 118.9
C30 C31 H31 118.9
C31 C32 C33 120.2(6)
C31 C32 H32 119.9
C33 C32 H32 119.9
C34 C33 C32 119.0(6)
C34 C33 H33 120.5
C32 C33 H33 120.5
C33 C34 C29 122.5(6)
C33 C34 H34 118.7
C29 C34 H34 118.7
Cl1 C35 Cl2 110.8(4)
Cl1 C35 H35A 109.5
Cl2 C35 H35A 109.5
Cl1 C35 H35B 109.5
Cl2 C35 H35B 109.5
H35A C35 H35B 108.1
N3 B N1 107.7(5)
N3 B N5 109.5(5)
N1 B N5 109.4(5)
N3 B H01 110(3)
N1 B H01 112(3)
N5 B H01 108(3)

loop_
_geom_bond_atom_site_label_1
_geom_bond_atom_site_label_2
_geom_bond_distance
Ir C20 1.930(6)
Ir C30 1.981(6)
Ir N4 2.028(5)
Ir O10 2.058(4)
Ir N2 2.131(5)
Ir N6 2.147(5)
Cl1 C35 1.739(7)
Cl2 C35 1.779(8)
O1 C17 1.205(7)
O2 C18 1.325(7)
O2 C19 1.451(7)
O3 C18 1.187(7)
O4 C21 1.340(7)
O4 C22 1.437(7)
O5 C21 1.181(7)
O6 C24 1.342(7)
O6 C25 1.449(7)
O7 C24 1.204(7)
O8 C27 1.336(7)
O8 C28 1.466(7)
O9 C27 1.191(7)
O10 C17 1.278(7)
N1 C1 1.339(7)
N1 N2 1.376(6)
N1 B 1.538(9)
N2 C4 1.338(7)
N3 C6 1.351(7)
N3 N4 1.388(6)
N3 B 1.536(9)
N4 C9 1.342(7)
N5 C11 1.349(7)
N5 N6 1.378(6)
N5 B 1.545(8)
N6 C14 1.335(7)
C1 C3 1.385(9)
C1 C2 1.504(9)
C2 H2A 0.9800
C2 H2B 0.9800
C2 H2C 0.9800
C3 C4 1.397(8)
C3 H3 0.9500
C4 C5 1.493(8)
C5 H5A 0.9800
C5 H5B 0.9800
C5 H5C 0.9800
C6 C8 1.356(8)
C6 C7 1.492(8)
C7 H7A 0.9800
C7 H7B 0.9800
C7 H7C 0.9800
C8 C9 1.388(8)
C8 H8 0.9500
C9 C10 1.478(8)
C10 H10A 0.9800
C10 H10B 0.9800
C10 H10C 0.9800
C11 C13 1.380(8)
C11 C12 1.498(8)
C12 H12A 0.9800
C12 H12B 0.9800
C12 H12C 0.9800
C13 C14 1.399(8)
C13 H13 0.9500
C14 C15 1.487(8)
C15 H15A 0.9800
C15 H15B 0.9800
C15 H15C 0.9800
C17 C18 1.574(8)
C19 H19A 0.9800
C19 H19B 0.9800
C19 H19C 0.9800
C20 C23 1.402(8)
C20 C21 1.516(8)
C22 H22A 0.9800
C22 H22B 0.9800
C22 H22C 0.9800
C23 C26 1.396(8)
C23 C24 1.492(8)
C25 H25A 0.9800
C25 H25B 0.9800
C25 H25C 0.9800
C26 C29 1.430(8)
C26 C27 1.514(8)
C28 H28A 0.9800
C28 H28B 0.9800
C28 H28C 0.9800
C29 C34 1.403(8)
C29 C30 1.445(8)
C30 C31 1.401(8)
C31 C32 1.377(8)
C31 H31 0.9500
C32 C33 1.404(9)
C32 H32 0.9500
C33 C34 1.351(9)
C33 H33 0.9500
C34 H34 0.9500
C35 H35A 0.9900
C35 H35B 0.9900
B H01 1.07(6)
